data_4029225
loop_
_publ_author_name
'Lemonnier, G\'erald'
'Hijfte, Nathalie Van'
'Poisson, Thomas'
'Couve-Bonnaire, Samuel'
'Pannecoucke, Xavier'

_publ_section_title
;
 Indium-promoted diastereoselective addition of fluorinated haloallylic
 derivatives to imines.
;
_journal_issue 7
_journal_name_full 'The Journal of organic chemistry'
_journal_page_first 2916
_journal_page_last 2925
_journal_paper_doi 10.1021/jo402810s
_journal_volume 79
_journal_year 2014
_chemical_absolute_configuration ad
_chemical_compound_source 'synthesis as described'
_chemical_formula_moiety 'C14 H19 Cl1 F1 N1 O1 S1'
_chemical_formula_sum 'C14 H19 Cl F N O S'
_chemical_formula_weight 303.81
_chemical_name_systematic
;
 ?
;
_space_group_IT_number 19
_symmetry_cell_setting orthorhombic
_symmetry_Int_Tables_number 19
_symmetry_space_group_name_Hall 'P 2ac 2ab'
_symmetry_space_group_name_H-M 'P 21 21 21'
_atom_sites_solution_hydrogens geom
_atom_sites_solution_primary direct
_atom_sites_solution_secondary difmap
_audit_conform_dict_location ftp://ftp.iucr.org/pub/cif_core.dic
_audit_conform_dict_name cif_core.dic
_audit_conform_dict_version 2.4
_audit_creation_date 2013-02-01T16:23:25-00:00
_audit_creation_method 'WinGX routine CIF_UPDATE'
_cell_angle_alpha 90
_cell_angle_beta 90
_cell_angle_gamma 90
_cell_formula_units_Z 4
_cell_length_a 5.8152(7)
_cell_length_b 14.7400(17)
_cell_length_c 18.259(2)
_cell_measurement_reflns_used 0
_cell_measurement_temperature 293(2)
_cell_measurement_theta_max 0
_cell_measurement_theta_min 0
_cell_measurement_wavelength 0.71073
_cell_volume 1565.1(3)
_computing_molecular_graphics 'Ortep-3 for Windows (Farrugia, 1997)'
_computing_publication_material 'WinGX publication routines (Farrugia, 1999)'
_computing_structure_refinement 'SHELXL-97 (Sheldrick, 2008)'
_diffrn_ambient_temperature 293(2)
_diffrn_measured_fraction_theta_full 0.999
_diffrn_measured_fraction_theta_max 0.999
_diffrn_radiation_monochromator graphite
_diffrn_radiation_probe x-ray
_diffrn_radiation_type MoK\a
_diffrn_radiation_wavelength 0.71073
_diffrn_reflns_av_R_equivalents 0.0251
_diffrn_reflns_av_unetI/netI 0.0275
_diffrn_reflns_limit_h_max 7
_diffrn_reflns_limit_h_min -7
_diffrn_reflns_limit_k_max 16
_diffrn_reflns_limit_k_min -18
_diffrn_reflns_limit_l_max 22
_diffrn_reflns_limit_l_min -18
_diffrn_reflns_number 9125
_diffrn_reflns_theta_full 26.35
_diffrn_reflns_theta_max 26.35
_diffrn_reflns_theta_min 1.78
_exptl_absorpt_coefficient_mu 0.38
_exptl_absorpt_correction_type none
_exptl_crystal_colour colourless
_exptl_crystal_density_diffrn 1.289
_exptl_crystal_density_method 'not measured'
_exptl_crystal_description prism
_exptl_crystal_F_000 640
_exptl_crystal_size_max 0
_exptl_crystal_size_mid 0
_exptl_crystal_size_min 0
_refine_diff_density_max 0.49
_refine_diff_density_min -0.271
_refine_diff_density_rms 0.06
_refine_ls_abs_structure_details 'Flack H D (1983), Acta Cryst. A39, 876-881'
_refine_ls_abs_structure_Flack 0.01(9)
_refine_ls_extinction_method none
_refine_ls_goodness_of_fit_ref 1.084
_refine_ls_hydrogen_treatment constr
_refine_ls_matrix_type full
_refine_ls_number_parameters 175
_refine_ls_number_reflns 3196
_refine_ls_number_restraints 0
_refine_ls_restrained_S_all 1.084
_refine_ls_R_factor_all 0.0488
_refine_ls_R_factor_gt 0.0456
_refine_ls_shift/su_max 0
_refine_ls_shift/su_mean 0
_refine_ls_structure_factor_coef Fsqd
_refine_ls_weighting_details 'calc w=1/[\s^2^(Fo^2^)+(0.0717P)^2^+0.4000P] where P=(Fo^2^+2Fc^2^)/3'
_refine_ls_weighting_scheme calc
_refine_ls_wR_factor_gt 0.1238
_refine_ls_wR_factor_ref 0.1266
_reflns_number_gt 2972
_reflns_number_total 3196
_reflns_threshold_expression >2\s(I)
_cod_data_source_file jo402810s_si_002.cif
_cod_data_source_block gl119bp
_cod_depositor_comments
;Adding full bibliography for
 ./tmp-cod-update-bibliographies-12971/cifs/4029225.cif.
;
_cod_database_code 4029225

loop_
_symmetry_equiv_pos_as_xyz
'x, y, z'
'-x+1/2, -y, z+1/2'
'x+1/2, -y+1/2, -z'
'-x, y+1/2, -z+1/2'

loop_
_atom_site_label
_atom_site_type_symbol
_atom_site_fract_x
_atom_site_fract_y
_atom_site_fract_z
_atom_site_U_iso_or_equiv
_atom_site_adp_type
_atom_site_occupancy
_atom_site_symmetry_multiplicity
_atom_site_calc_flag
_atom_site_refinement_flags
C1 C 0.5689(6) 0.4785(2) 0.95554(18) 0.0593(8) Uani 1 1 d .
H1A H 0.4898 0.4268 0.9752 0.089 Uiso 1 1 calc R
H1B H 0.6802 0.4998 0.9904 0.089 Uiso 1 1 calc R
H1C H 0.6456 0.4616 0.911 0.089 Uiso 1 1 calc R
C2 C 0.2664(6) 0.5835(2) 1.00744(16) 0.0512(7) Uani 1 1 d .
H2A H 0.1502 0.6268 0.9944 0.077 Uiso 1 1 calc R
H2B H 0.3719 0.6106 1.0414 0.077 Uiso 1 1 calc R
H2C H 0.1955 0.5315 1.0297 0.077 Uiso 1 1 calc R
C3 C 0.2306(6) 0.5270(2) 0.87857(18) 0.0607(8) Uani 1 1 d .
H3A H 0.1528 0.472 0.892 0.091 Uiso 1 1 calc R
H3B H 0.3157 0.5173 0.8342 0.091 Uiso 1 1 calc R
H3C H 0.1197 0.5743 0.871 0.091 Uiso 1 1 calc R
C4 C 0.3948(5) 0.55442(18) 0.93949(14) 0.0410(6) Uani 1 1 d .
C5 C 0.4411(5) 0.80082(17) 0.84347(14) 0.0408(6) Uani 1 1 d .
H5 H 0.5945 0.8218 0.8579 0.049 Uiso 1 1 calc R
C6 C 0.2707(6) 0.87754(19) 0.85491(15) 0.0527(8) Uani 1 1 d .
H6A H 0.1181 0.8564 0.8418 0.063 Uiso 1 1 calc R
H6B H 0.2684 0.8936 0.9064 0.063 Uiso 1 1 calc R
C7 C 0.3251(7) 0.9608(2) 0.81080(18) 0.0628(9) Uani 1 1 d .
C8 C 0.2016(10) 1.0107(3) 0.7716(2) 0.0950(15) Uani 1 1 d .
H8A H 0.2642 1.062 0.7496 0.114 Uiso 1 1 calc R
H8B H 0.0475 0.9965 0.7645 0.114 Uiso 1 1 calc R
C9 C 0.4503(5) 0.76852(17) 0.76436(13) 0.0376(5) Uani 1 1 d .
C10 C 0.6369(5) 0.7886(2) 0.72112(16) 0.0465(7) Uani 1 1 d .
H10 H 0.7576 0.8221 0.7408 0.056 Uiso 1 1 calc R
C11 C 0.6494(6) 0.7602(2) 0.64887(15) 0.0533(7) Uani 1 1 d .
H11 H 0.7769 0.7738 0.6202 0.064 Uiso 1 1 calc R
C12 C 0.4681(6) 0.71132(19) 0.62060(15) 0.0502(7) Uani 1 1 d .
C13 C 0.2807(6) 0.6905(2) 0.66219(18) 0.0553(7) Uani 1 1 d .
H13 H 0.1603 0.657 0.6423 0.066 Uiso 1 1 calc R
C14 C 0.2711(5) 0.7195(2) 0.73409(16) 0.0498(7) Uani 1 1 d .
H14 H 0.1429 0.7058 0.7624 0.06 Uiso 1 1 calc R
Cl1 Cl 0.4865(2) 0.67201(7) 0.53069(5) 0.0822(3) Uani 1 1 d .
F1 F 0.5537(5) 0.98610(17) 0.81907(16) 0.1034(9) Uani 1 1 d .
N1 N 0.3710(4) 0.72623(15) 0.89294(12) 0.0414(5) Uani 1 1 d .
H1 H 0.2381 0.7234 0.9135 0.05 Uiso 1 1 calc R
O1 O 0.7286(4) 0.67492(13) 0.96643(11) 0.0517(5) Uani 1 1 d .
S1 S 0.57511(11) 0.64816(4) 0.90488(3) 0.03835(18) Uani 1 1 d .

loop_
_atom_site_aniso_label
_atom_site_aniso_U_11
_atom_site_aniso_U_22
_atom_site_aniso_U_33
_atom_site_aniso_U_23
_atom_site_aniso_U_13
_atom_site_aniso_U_12
C1 0.0649(19) 0.0405(14) 0.073(2) 0.0040(13) 0.0003(19) 0.0116(15)
C2 0.0518(17) 0.0557(18) 0.0461(16) 0.0053(13) 0.0062(14) 0.0007(14)
C3 0.061(2) 0.0596(18) 0.0619(19) -0.0082(15) -0.0071(16) -0.0096(16)
C4 0.0423(15) 0.0384(13) 0.0423(14) 0.0021(10) -0.0017(12) 0.0018(11)
C5 0.0479(14) 0.0397(12) 0.0348(12) 0.0020(10) 0.0011(12) 0.0005(12)
C6 0.074(2) 0.0448(15) 0.0397(14) 0.0009(12) 0.0069(14) 0.0122(14)
C7 0.086(3) 0.0530(18) 0.0495(18) 0.0035(15) 0.0044(17) 0.0083(18)
C8 0.115(4) 0.077(3) 0.093(3) 0.040(2) 0.010(3) 0.025(3)
C9 0.0409(14) 0.0372(12) 0.0348(12) 0.0021(10) -0.0033(11) 0.0055(11)
C10 0.0471(16) 0.0503(15) 0.0421(14) -0.0013(12) 0.0000(12) -0.0029(12)
C11 0.0586(18) 0.0619(18) 0.0395(15) 0.0015(14) 0.0088(13) 0.0016(15)
C12 0.069(2) 0.0465(14) 0.0348(13) -0.0054(11) -0.0038(13) 0.0104(14)
C13 0.0574(18) 0.0570(17) 0.0514(16) -0.0103(14) -0.0125(15) -0.0011(15)
C14 0.0444(16) 0.0586(17) 0.0465(16) -0.0013(13) 0.0013(13) -0.0031(14)
Cl1 0.1125(9) 0.0902(7) 0.0440(4) -0.0215(4) -0.0003(5) 0.0087(6)
F1 0.1049(19) 0.0750(15) 0.130(2) 0.0235(14) -0.0104(18) -0.0283(16)
N1 0.0404(12) 0.0440(12) 0.0398(11) 0.0081(9) 0.0035(9) 0.0071(9)
O1 0.0494(11) 0.0489(11) 0.0568(12) -0.0020(9) -0.0165(9) 0.0000(9)
S1 0.0384(3) 0.0386(3) 0.0380(3) -0.0024(3) -0.0007(3) 0.0042(3)

loop_
_atom_type_symbol
_atom_type_description
_atom_type_scat_dispersion_real
_atom_type_scat_dispersion_imag
_atom_type_scat_source
C C 0.0033 0.0016 'International Tables Vol C Tables 4.2.6.8 and 6.1.1.4'
H H 0 0 'International Tables Vol C Tables 4.2.6.8 and 6.1.1.4'
Cl Cl 0.1484 0.1585 'International Tables Vol C Tables 4.2.6.8 and 6.1.1.4'
F F 0.0171 0.0103 'International Tables Vol C Tables 4.2.6.8 and 6.1.1.4'
N N 0.0061 0.0033 'International Tables Vol C Tables 4.2.6.8 and 6.1.1.4'
O O 0.0106 0.006 'International Tables Vol C Tables 4.2.6.8 and 6.1.1.4'
S S 0.1246 0.1234 'International Tables Vol C Tables 4.2.6.8 and 6.1.1.4'

loop_
_geom_angle_atom_site_label_1
_geom_angle_atom_site_label_2
_geom_angle_atom_site_label_3
_geom_angle
C4 C1 H1A 109.5
C4 C1 H1B 109.5
H1A C1 H1B 109.5
C4 C1 H1C 109.5
H1A C1 H1C 109.5
H1B C1 H1C 109.5
C4 C2 H2A 109.5
C4 C2 H2B 109.5
H2A C2 H2B 109.5
C4 C2 H2C 109.5
H2A C2 H2C 109.5
H2B C2 H2C 109.5
C4 C3 H3A 109.5
C4 C3 H3B 109.5
H3A C3 H3B 109.5
C4 C3 H3C 109.5
H3A C3 H3C 109.5
H3B C3 H3C 109.5
C2 C4 C3 111.5(3)
C2 C4 C1 112.1(2)
C3 C4 C1 111.1(3)
C2 C4 S1 110.47(19)
C3 C4 S1 107.78(19)
C1 C4 S1 103.62(19)
N1 C5 C6 106.8(2)
N1 C5 C9 110.9(2)
C6 C5 C9 112.7(2)
N1 C5 H5 108.8
C6 C5 H5 108.8
C9 C5 H5 108.8
C7 C6 C5 113.4(3)
C7 C6 H6A 108.9
C5 C6 H6A 108.9
C7 C6 H6B 108.9
C5 C6 H6B 108.9
H6A C6 H6B 107.7
C8 C7 F1 116.9(4)
C8 C7 C6 131.7(4)
F1 C7 C6 111.3(3)
C7 C8 H8A 120
C7 C8 H8B 120
H8A C8 H8B 120
C10 C9 C14 118.6(2)
C10 C9 C5 120.4(3)
C14 C9 C5 121.1(2)
C9 C10 C11 121.5(3)
C9 C10 H10 119.2
C11 C10 H10 119.2
C12 C11 C10 118.4(3)
C12 C11 H11 120.8
C10 C11 H11 120.8
C13 C12 C11 121.4(3)
C13 C12 Cl1 119.9(2)
C11 C12 Cl1 118.7(2)
C12 C13 C14 119.5(3)
C12 C13 H13 120.3
C14 C13 H13 120.3
C13 C14 C9 120.7(3)
C13 C14 H14 119.6
C9 C14 H14 119.6
C5 N1 S1 113.34(17)
C5 N1 H1 123.3
S1 N1 H1 123.3
O1 S1 N1 110.04(12)
O1 S1 C4 106.28(12)
N1 S1 C4 99.03(12)

loop_
_geom_bond_atom_site_label_1
_geom_bond_atom_site_label_2
_geom_bond_distance
C1 C4 1.537(4)
C1 H1A 0.96
C1 H1B 0.96
C1 H1C 0.96
C2 C4 1.510(4)
C2 H2A 0.96
C2 H2B 0.96
C2 H2C 0.96
C3 C4 1.521(4)
C3 H3A 0.96
C3 H3B 0.96
C3 H3C 0.96
C4 S1 1.846(3)
C5 N1 1.480(3)
C5 C6 1.518(4)
C5 C9 1.522(3)
C5 H5 0.98
C6 C7 1.502(4)
C6 H6A 0.97
C6 H6B 0.97
C7 C8 1.252(5)
C7 F1 1.389(5)
C8 H8A 0.93
C8 H8B 0.93
C9 C10 1.374(4)
C9 C14 1.383(4)
C10 C11 1.386(4)
C10 H10 0.93
C11 C12 1.377(4)
C11 H11 0.93
C12 C13 1.363(5)
C12 Cl1 1.744(3)
C13 C14 1.382(4)
C13 H13 0.93
C14 H14 0.93
N1 S1 1.667(2)
N1 H1 0.86
O1 S1 1.488(2)

loop_
_geom_hbond_atom_site_label_D
_geom_hbond_atom_site_label_H
_geom_hbond_atom_site_label_A
_geom_hbond_distance_DH
_geom_hbond_distance_HA
_geom_hbond_distance_DA
_geom_hbond_angle_DHA
_geom_hbond_site_symmetry_A
N1 H1 O1 0.86 2.66 3.066(3) 110.6 3_467

loop_
_geom_torsion_atom_site_label_1
_geom_torsion_atom_site_label_2
_geom_torsion_atom_site_label_3
_geom_torsion_atom_site_label_4
_geom_torsion
N1 C5 C6 C7 177.3(3)
C9 C5 C6 C7 -60.7(4)
C5 C6 C7 C8 133.2(5)
C5 C6 C7 F1 -49.6(4)
N1 C5 C9 C10 -132.8(3)
C6 C5 C9 C10 107.4(3)
N1 C5 C9 C14 47.9(3)
C6 C5 C9 C14 -71.8(3)
C14 C9 C10 C11 -0.6(4)
C5 C9 C10 C11 -179.9(3)
C9 C10 C11 C12 0.5(5)
C10 C11 C12 C13 -0.4(5)
C10 C11 C12 Cl1 -177.9(2)
C11 C12 C13 C14 0.5(5)
Cl1 C12 C13 C14 177.9(2)
C12 C13 C14 C9 -0.6(5)
C10 C9 C14 C13 0.7(4)
C5 C9 C14 C13 179.9(3)
C6 C5 N1 S1 -164.31(19)
C9 C5 N1 S1 72.5(3)
C5 N1 S1 O1 87.5(2)
C5 N1 S1 C4 -161.35(18)
C2 C4 S1 O1 56.4(2)
C3 C4 S1 O1 178.5(2)
C1 C4 S1 O1 -63.8(2)
C2 C4 S1 N1 -57.6(2)
C3 C4 S1 N1 64.4(2)
C1 C4 S1 N1 -177.85(19)
